data_7157635
loop_
_publ_author_name
'Cheng, Li-Ting'
'Luo, Sheng-Qi'
'Hong, Bor-Cherng'
'Chen, Chia-Ling'
'Li, Wen-Shan'
'Lee, Gene-Hsiang'

_publ_section_title
;
 Oxidative trimerization of indoles via water-assisted visible-light
 photoredox catalysis and the study of their anti-cancer activities.
;
_journal_issue 32
_journal_name_full 'Organic &amp; biomolecular chemistry'
_journal_page_first 6247
_journal_page_last 6252
_journal_paper_doi 10.1039/d0ob01298j
_journal_volume 18
_journal_year 2020
_chemical_absolute_configuration ad
_chemical_formula_sum 'C9 H9 N O2'
_chemical_formula_weight 163.17
_space_group_crystal_system monoclinic
_space_group_IT_number 7
_space_group_name_Hall 'P -2yac'
_space_group_name_H-M_alt 'P 1 n 1'
_atom_sites_solution_hydrogens mixed
_audit_creation_method SHELXL-2014/7
_audit_update_record
;
2020-05-25 deposited with the CCDC.	2020-07-28 downloaded from the CCDC.
;
_cell_angle_alpha 90
_cell_angle_beta 110.9456(10)
_cell_angle_gamma 90
_cell_formula_units_Z 4
_cell_length_a 14.1319(5)
_cell_length_b 3.86820(10)
_cell_length_c 15.5153(5)
_cell_measurement_reflns_used 9527
_cell_measurement_temperature 200(2)
_cell_measurement_theta_max 75.04
_cell_measurement_theta_min 3.64
_cell_volume 792.10(4)
_computing_cell_refinement 'Bruker SAINT'
_computing_data_collection 'Bruker APEX3'
_computing_data_reduction 'Bruker SAINT'
_computing_molecular_graphics 'Bruker SHELXTL'
_computing_publication_material 'Bruker SHELXTL'
_computing_structure_refinement 'SHELXL-2014/7 (Sheldrick, 2014)'
_computing_structure_solution 'SHELXS-97 (Sheldrick 2008)'
_diffrn_ambient_temperature 200(2)
_diffrn_measured_fraction_theta_full 0.997
_diffrn_measured_fraction_theta_max 0.995
_diffrn_measurement_device_type 'Bruker D8 VENTURE'
_diffrn_measurement_method '\f and \w scans'
_diffrn_radiation_type CuK\a
_diffrn_radiation_wavelength 1.54178
_diffrn_reflns_av_R_equivalents 0.0182
_diffrn_reflns_av_unetI/netI 0.0317
_diffrn_reflns_Laue_measured_fraction_full 0.997
_diffrn_reflns_Laue_measured_fraction_max 0.995
_diffrn_reflns_limit_h_max 17
_diffrn_reflns_limit_h_min -17
_diffrn_reflns_limit_k_max 4
_diffrn_reflns_limit_k_min -4
_diffrn_reflns_limit_l_max 18
_diffrn_reflns_limit_l_min -19
_diffrn_reflns_number 5152
_diffrn_reflns_point_group_measured_fraction_full 0.928
_diffrn_reflns_point_group_measured_fraction_max 0.909
_diffrn_reflns_theta_full 67.679
_diffrn_reflns_theta_max 74.974
_diffrn_reflns_theta_min 3.635
_exptl_absorpt_coefficient_mu 0.806
_exptl_absorpt_correction_T_max 0.7539
_exptl_absorpt_correction_T_min 0.6339
_exptl_absorpt_correction_type multi-scan
_exptl_absorpt_process_details 'SADABS (Bruker, 2016)'
_exptl_crystal_colour colourless
_exptl_crystal_density_diffrn 1.368
_exptl_crystal_description needle
_exptl_crystal_F_000 344
_exptl_crystal_size_max 0.471
_exptl_crystal_size_mid 0.059
_exptl_crystal_size_min 0.029
_refine_diff_density_max 0.132
_refine_diff_density_min -0.112
_refine_diff_density_rms 0.026
_refine_ls_abs_structure_details
; 
 Flack x determined using 1268 quotients [(I+)-(I-)]/[(I+)+(I-)] 
 (Parsons, Flack and Wagner, Acta Cryst. B69 (2013) 249-259). 
;
_refine_ls_abs_structure_Flack 0.22(9)
_refine_ls_extinction_method none
_refine_ls_goodness_of_fit_ref 1.049
_refine_ls_hydrogen_treatment mixed
_refine_ls_matrix_type full
_refine_ls_number_parameters 235
_refine_ls_number_reflns 2954
_refine_ls_number_restraints 2
_refine_ls_restrained_S_all 1.048
_refine_ls_R_factor_all 0.0270
_refine_ls_R_factor_gt 0.0260
_refine_ls_shift/su_max 0.000
_refine_ls_shift/su_mean 0.000
_refine_ls_structure_factor_coef Fsqd
_refine_ls_weighting_details 'w=1/[\s^2^(Fo^2^)+(0.0345P)^2^+0.0739P] where P=(Fo^2^+2Fc^2^)/3'
_refine_ls_weighting_scheme calc
_refine_ls_wR_factor_gt 0.0687
_refine_ls_wR_factor_ref 0.0704
_reflns_Friedel_coverage 0.826
_reflns_Friedel_fraction_full 0.859
_reflns_Friedel_fraction_max 0.824
_reflns_number_gt 2868
_reflns_number_total 2954
_reflns_threshold_expression 'I > 2\s(I)'
_cod_data_source_file d0ob01298j2.cif
_cod_data_source_block ic19457
_cod_depositor_comments 'Adding full bibliography for 7157631--7157635.cif.'
_cod_original_sg_symbol_H-M 'P n'
_cod_database_code 7157635
_shelx_shelxl_version_number 2014/7
_shelx_space_group_comment
; 
The symmetry employed for this shelxl refinement is uniquely defined 
by the following loop, which should always be used as a source of 
symmetry information in preference to the above space-group names. 
They are only intended as comments. 
;
_shelx_estimated_absorpt_t_min 0.703
_shelx_estimated_absorpt_t_max 0.977

loop_
_space_group_symop_operation_xyz
'x, y, z'
'x+1/2, -y, z+1/2'

loop_
_atom_site_label
_atom_site_type_symbol
_atom_site_fract_x
_atom_site_fract_y
_atom_site_fract_z
_atom_site_U_iso_or_equiv
_atom_site_adp_type
_atom_site_occupancy
_atom_site_site_symmetry_order
_atom_site_calc_flag
_atom_site_refinement_flags_posn
_atom_site_refinement_flags_adp
_atom_site_refinement_flags_occupancy
_atom_site_disorder_assembly
_atom_site_disorder_group
O1 O 0.59435(11) 0.6670(4) 0.31297(10) 0.0405(3) Uani 1 1 d . . . . .
O2 O 0.92153(11) 0.2253(5) 0.31021(11) 0.0474(4) Uani 1 1 d . . . . .
N1 N 0.76323(11) 0.4267(4) 0.29598(10) 0.0290(3) Uani 1 1 d . . . . .
H1 H 0.732(2) 0.540(7) 0.329(2) 0.043(7) Uiso 1 1 d . . . . .
C1 C 0.70069(13) 0.3149(4) 0.20810(11) 0.0250(3) Uani 1 1 d . . . . .
C2 C 0.74031(14) 0.1426(4) 0.14935(13) 0.0299(4) Uani 1 1 d . . . . .
H2A H 0.8108 0.0941 0.1695 0.036 Uiso 1 1 calc R U . . .
C3 C 0.67758(16) 0.0420(5) 0.06203(13) 0.0331(4) Uani 1 1 d . . . . .
H3 H 0.7058 -0.0745 0.0229 0.040 Uiso 1 1 calc R U . . .
C4 C 0.57494(15) 0.1077(5) 0.03068(13) 0.0339(4) Uani 1 1 d . . . . .
H4 H 0.5327 0.0410 -0.0298 0.041 Uiso 1 1 calc R U . . .
C5 C 0.53466(14) 0.2724(5) 0.08879(13) 0.0312(4) Uani 1 1 d . . . . .
H5 H 0.4638 0.3147 0.0677 0.037 Uiso 1 1 calc R U . . .
C6 C 0.59493(13) 0.3786(4) 0.17764(12) 0.0263(3) Uani 1 1 d . . . . .
C7 C 0.54553(13) 0.5531(5) 0.23605(13) 0.0289(4) Uani 1 1 d . . . . .
C8 C 0.43201(15) 0.5905(6) 0.20084(16) 0.0407(5) Uani 1 1 d . . . . .
H8A H 0.4117 0.7112 0.2470 0.061 Uiso 1 1 calc R U . . .
H8B H 0.4006 0.3610 0.1893 0.061 Uiso 1 1 calc R U . . .
H8C H 0.4098 0.7237 0.1433 0.061 Uiso 1 1 calc R U . . .
C9 C 0.86426(15) 0.3783(6) 0.33940(13) 0.0347(4) Uani 1 1 d . . . . .
H9 H 0.889(2) 0.501(7) 0.402(2) 0.047(7) Uiso 1 1 d . . . . .
O3 O 0.72707(12) 0.9402(5) 0.73181(11) 0.0510(4) Uani 1 1 d . . . . .
O4 O 0.79528(11) 0.8701(5) 0.48532(11) 0.0472(4) Uani 1 1 d . . . . .
N2 N 0.67894(12) 0.9768(4) 0.55091(11) 0.0322(3) Uani 1 1 d . . . . .
H2 H 0.718(2) 0.882(7) 0.604(2) 0.041(6) Uiso 1 1 d . . . . .
C10 C 0.58767(14) 1.1212(4) 0.54996(13) 0.0290(4) Uani 1 1 d . . . . .
C11 C 0.50984(15) 1.1854(5) 0.46593(14) 0.0344(4) Uani 1 1 d . . . . .
H11 H 0.5185 1.1260 0.4098 0.041 Uiso 1 1 calc R U . . .
C12 C 0.42013(16) 1.3349(5) 0.46385(17) 0.0406(5) Uani 1 1 d . . . . .
H12 H 0.3681 1.3825 0.4063 0.049 Uiso 1 1 calc R U . . .
C13 C 0.40567(16) 1.4158(5) 0.54545(18) 0.0426(5) Uani 1 1 d . . . . .
H13 H 0.3442 1.5205 0.5438 0.051 Uiso 1 1 calc R U . . .
C14 C 0.48094(17) 1.3435(5) 0.62891(16) 0.0395(5) Uani 1 1 d . . . . .
H14 H 0.4701 1.3967 0.6845 0.047 Uiso 1 1 calc R U . . .
C15 C 0.57325(15) 1.1931(5) 0.63384(14) 0.0318(4) Uani 1 1 d . . . . .
C16 C 0.65112(17) 1.1073(5) 0.72462(15) 0.0377(4) Uani 1 1 d . . . . .
C17 C 0.6349(2) 1.2193(7) 0.81179(16) 0.0511(6) Uani 1 1 d . . . . .
H17A H 0.6968 1.1775 0.8652 0.077 Uiso 1 1 calc R U . . .
H17B H 0.5789 1.0867 0.8186 0.077 Uiso 1 1 calc R U . . .
H17C H 0.6184 1.4663 0.8080 0.077 Uiso 1 1 calc R U . . .
C18 C 0.71741(15) 1.0087(5) 0.48312(14) 0.0333(4) Uani 1 1 d . . . . .
H18 H 0.6783(19) 1.159(6) 0.4306(18) 0.036(6) Uiso 1 1 d . . . . .

loop_
_atom_site_aniso_label
_atom_site_aniso_U_11
_atom_site_aniso_U_22
_atom_site_aniso_U_33
_atom_site_aniso_U_23
_atom_site_aniso_U_13
_atom_site_aniso_U_12
O1 0.0324(7) 0.0562(9) 0.0336(7) -0.0072(6) 0.0127(6) 0.0042(6)
O2 0.0272(7) 0.0713(10) 0.0398(8) -0.0027(7) 0.0073(6) 0.0104(7)
N1 0.0231(7) 0.0386(8) 0.0250(7) 0.0001(6) 0.0081(6) 0.0005(6)
C1 0.0249(8) 0.0264(8) 0.0242(8) 0.0046(6) 0.0094(7) -0.0015(6)
C2 0.0294(9) 0.0317(8) 0.0308(9) 0.0036(7) 0.0134(8) 0.0012(7)
C3 0.0394(10) 0.0325(9) 0.0299(10) 0.0002(7) 0.0153(8) -0.0015(8)
C4 0.0359(10) 0.0376(10) 0.0242(8) -0.0004(7) 0.0059(8) -0.0064(8)
C5 0.0250(8) 0.0337(9) 0.0315(9) 0.0044(7) 0.0058(7) -0.0023(7)
C6 0.0237(8) 0.0283(8) 0.0268(8) 0.0048(6) 0.0090(7) -0.0014(6)
C7 0.0249(9) 0.0305(8) 0.0319(9) 0.0045(7) 0.0108(7) 0.0011(6)
C8 0.0257(10) 0.0482(11) 0.0474(12) -0.0031(9) 0.0124(9) 0.0035(8)
C9 0.0247(9) 0.0478(11) 0.0298(10) 0.0009(8) 0.0074(7) 0.0015(8)
O3 0.0422(9) 0.0758(11) 0.0353(8) 0.0090(7) 0.0142(7) 0.0062(8)
O4 0.0297(7) 0.0735(11) 0.0401(8) -0.0014(7) 0.0145(6) 0.0139(7)
N2 0.0263(8) 0.0419(9) 0.0297(8) 0.0032(6) 0.0115(6) 0.0043(6)
C10 0.0269(9) 0.0274(8) 0.0357(9) 0.0000(7) 0.0148(8) -0.0024(6)
C11 0.0284(9) 0.0395(9) 0.0365(9) -0.0006(8) 0.0132(8) -0.0002(7)
C12 0.0301(10) 0.0409(10) 0.0499(12) 0.0055(9) 0.0135(9) 0.0042(8)
C13 0.0314(10) 0.0388(10) 0.0658(15) -0.0019(9) 0.0273(11) 0.0034(8)
C14 0.0432(11) 0.0354(10) 0.0512(12) -0.0058(8) 0.0307(10) -0.0050(8)
C15 0.0340(9) 0.0296(8) 0.0373(9) -0.0017(7) 0.0196(8) -0.0068(7)
C16 0.0417(11) 0.0408(10) 0.0356(10) -0.0012(8) 0.0200(9) -0.0117(8)
C17 0.0662(15) 0.0565(13) 0.0385(11) -0.0039(10) 0.0286(11) -0.0127(11)
C18 0.0257(9) 0.0439(10) 0.0292(9) -0.0017(8) 0.0086(7) 0.0023(7)

loop_
_atom_type_symbol
_atom_type_description
_atom_type_scat_dispersion_real
_atom_type_scat_dispersion_imag
_atom_type_scat_source
C C 0.0181 0.0091 'International Tables Vol C Tables 4.2.6.8 and 6.1.1.4'
H H 0.0000 0.0000 'International Tables Vol C Tables 4.2.6.8 and 6.1.1.4'
N N 0.0311 0.0180 'International Tables Vol C Tables 4.2.6.8 and 6.1.1.4'
O O 0.0492 0.0322 'International Tables Vol C Tables 4.2.6.8 and 6.1.1.4'

loop_
_geom_angle_atom_site_label_1
_geom_angle_atom_site_label_2
_geom_angle_atom_site_label_3
_geom_angle
_geom_angle_site_symmetry_1
_geom_angle_site_symmetry_3
_geom_angle_publ_flag
C9 N1 C1 128.77(16) . . ?
C2 C1 N1 121.41(16) . . ?
C2 C1 C6 119.04(16) . . ?
N1 C1 C6 119.55(15) . . ?
C3 C2 C1 120.45(17) . . ?
C4 C3 C2 121.25(17) . . ?
C3 C4 C5 118.79(17) . . ?
C4 C5 C6 122.06(17) . . ?
C5 C6 C1 118.38(15) . . ?
C5 C6 C7 118.71(16) . . ?
C1 C6 C7 122.91(15) . . ?
O1 C7 C6 122.13(16) . . ?
O1 C7 C8 118.30(17) . . ?
C6 C7 C8 119.56(17) . . ?
O2 C9 N1 127.30(19) . . ?
C18 N2 C10 125.50(16) . . ?
C11 C10 N2 119.75(17) . . ?
C11 C10 C15 120.00(17) . . ?
N2 C10 C15 120.23(17) . . ?
C12 C11 C10 120.40(19) . . ?
C11 C12 C13 120.4(2) . . ?
C14 C13 C12 119.68(19) . . ?
C13 C14 C15 121.63(19) . . ?
C14 C15 C10 117.87(19) . . ?
C14 C15 C16 120.26(18) . . ?
C10 C15 C16 121.86(18) . . ?
O3 C16 C15 122.28(18) . . ?
O3 C16 C17 118.6(2) . . ?
C15 C16 C17 119.1(2) . . ?
O4 C18 N2 123.43(19) . . ?

loop_
_geom_bond_atom_site_label_1
_geom_bond_atom_site_label_2
_geom_bond_distance
_geom_bond_site_symmetry_2
_geom_bond_publ_flag
O1 C7 1.227(2) . ?
O2 C9 1.213(3) . ?
N1 C9 1.356(2) . ?
N1 C1 1.402(2) . ?
C1 C2 1.398(2) . ?
C1 C6 1.419(2) . ?
C2 C3 1.384(3) . ?
C3 C4 1.379(3) . ?
C4 C5 1.382(3) . ?
C5 C6 1.398(3) . ?
C6 C7 1.489(2) . ?
C7 C8 1.505(3) . ?
O3 C16 1.223(3) . ?
O4 C18 1.214(2) . ?
N2 C18 1.351(2) . ?
N2 C10 1.401(2) . ?
C10 C11 1.395(3) . ?
C10 C15 1.415(3) . ?
C11 C12 1.383(3) . ?
C12 C13 1.388(3) . ?
C13 C14 1.379(4) . ?
C14 C15 1.405(3) . ?
C15 C16 1.482(3) . ?
C16 C17 1.514(3) . ?

loop_
_geom_hbond_atom_site_label_D
_geom_hbond_atom_site_label_H
_geom_hbond_atom_site_label_A
_geom_hbond_distance_DH
_geom_hbond_distance_HA
_geom_hbond_distance_DA
_geom_hbond_angle_DHA
_geom_hbond_site_symmetry_A
N1 H1 O1 0.90(3) 1.94(3) 2.661(2) 136(3) .
N1 H1 O4 0.90(3) 2.60(3) 3.290(2) 134(2) .
C2 H2A O2 0.95 2.24 2.884(2) 124.1 .
C9 H9 O4 1.03(3) 2.58(3) 3.357(3) 132(2) .
N2 H2 O3 0.89(3) 1.96(3) 2.645(2) 133(2) .
C17 H17B O2 0.98 2.49 3.464(3) 170.9 2_465
